data_7244595
loop_
_publ_author_name
'Xue, Qi'
'Bi, Fuqiang'
'Luo, Yifen'
'Zhang, Jiarong'
'Yang, Kaidi'
'Wang, Bozhou'
'Xue, Ganglin'

_publ_section_title
;
 Methyl nitrate energetic compounds based on bicyclic scaffolds of
 furazan--isofurazan (isoxazole): syntheses, crystal structures and
 detonation performances
;
_journal_issue 13
_journal_name_full 'RSC Advances'
_journal_page_first 7712
_journal_page_last 7719
_journal_paper_doi 10.1039/D2RA00215A
_journal_volume 12
_journal_year 2022
_chemical_formula_moiety '2(C32 H16 N8 Sb), I8 Sb2, Br3 Sb'
_chemical_formula_sum 'C64 H32 Br3 I8 N16 Sb5'
_chemical_formula_weight 2888.73
_space_group_crystal_system triclinic
_space_group_IT_number 2
_space_group_name_Hall '-P 1'
_space_group_name_H-M_alt 'P -1'
_atom_sites_solution_hydrogens geom
_atom_sites_solution_primary direct
_atom_sites_solution_secondary difmap
_audit_creation_method SHELXL-2018/3
_audit_update_record
;
2021-12-27 deposited with the CCDC.	2022-02-23 downloaded from the CCDC.
;
_cell_angle_alpha 95.64(2)
_cell_angle_beta 96.89(2)
_cell_angle_gamma 113.93(2)
_cell_formula_units_Z 2
_cell_length_a 14.399(2)
_cell_length_b 15.344(3)
_cell_length_c 18.992(3)
_cell_measurement_reflns_used 5438
_cell_measurement_temperature 295(2)
_cell_measurement_theta_max 27.625
_cell_measurement_theta_min 2.829
_cell_volume 3757.4(13)
_computing_cell_refinement
;
CrysAlis Red 1.171.38.43 (Rigaku Oxford Diffraction, 2015)
;
_computing_data_collection
;
CrysAlis CCD 1.171.38.43 (Rigaku Oxford Diffraction, 2015
;
_computing_data_reduction
;
CrysAlis Red 1.171.38.43 (Rigaku Oxford Diffraction, 2015)
;
_computing_molecular_graphics
;
Brandenburg & Putz (2006). Diamond 3.0. Crystal and Molecular
Structure Visualisation, University of Bonn, Germany
;
_computing_publication_material 'SHELXL-2014/7 (Sheldrick, 2014)'
_computing_structure_refinement 'SHELXL-2014/7 (Sheldrick, 2014)'
_computing_structure_solution 'SHELXT (Sheldrick, 2014)'
_diffrn_ambient_temperature 295(2)
_diffrn_detector_area_resol_mean 10.6249
_diffrn_measured_fraction_theta_full 0.998
_diffrn_measured_fraction_theta_max 0.998
_diffrn_measurement_device_type 'Xcalibur, Sapphire2, large Be window'
_diffrn_measurement_method \w-scan
_diffrn_radiation_type MoK\a
_diffrn_radiation_wavelength 0.71073
_diffrn_reflns_av_R_equivalents 0.0269
_diffrn_reflns_av_unetI/netI 0.0883
_diffrn_reflns_Laue_measured_fraction_full 0.998
_diffrn_reflns_Laue_measured_fraction_max 0.998
_diffrn_reflns_limit_h_max 17
_diffrn_reflns_limit_h_min -16
_diffrn_reflns_limit_k_max 18
_diffrn_reflns_limit_k_min -18
_diffrn_reflns_limit_l_max 23
_diffrn_reflns_limit_l_min -23
_diffrn_reflns_number 23647
_diffrn_reflns_point_group_measured_fraction_full 0.998
_diffrn_reflns_point_group_measured_fraction_max 0.998
_diffrn_reflns_theta_full 26.000
_diffrn_reflns_theta_max 26.000
_diffrn_reflns_theta_min 1.572
_diffrn_source 'fine-focus sealed X-ray tube'
_exptl_absorpt_coefficient_mu 6.707
_exptl_absorpt_correction_T_max 1.0000
_exptl_absorpt_correction_T_min 0.4754
_exptl_absorpt_correction_type multi-scan
_exptl_absorpt_process_details
;
CrysAlisPro 1.171.38.43 (Rigaku Oxford Diffraction, 2015)
Empirical absorption correction using spherical harmonics,
 implemented in SCALE3 ABSPACK scaling algorithm.
;
_exptl_crystal_colour 'lusterous dark violet'
_exptl_crystal_density_diffrn 2.553
_exptl_crystal_description parallelepiped
_exptl_crystal_F_000 2624
_exptl_crystal_size_max 0.250
_exptl_crystal_size_mid 0.125
_exptl_crystal_size_min 0.080
_refine_diff_density_max 2.072
_refine_diff_density_min -1.286
_refine_diff_density_rms 0.171
_refine_ls_extinction_method none
_refine_ls_goodness_of_fit_ref 1.001
_refine_ls_hydrogen_treatment constr
_refine_ls_matrix_type full
_refine_ls_number_parameters 865
_refine_ls_number_reflns 14738
_refine_ls_number_restraints 0
_refine_ls_restrained_S_all 1.001
_refine_ls_R_factor_all 0.0937
_refine_ls_R_factor_gt 0.0476
_refine_ls_shift/su_max 0.001
_refine_ls_shift/su_mean 0.000
_refine_ls_structure_factor_coef Fsqd
_refine_ls_weighting_details 'w=1/[\s^2^(Fo^2^)+(0.0263P)^2^] where P=(Fo^2^+2Fc^2^)/3'
_refine_ls_weighting_scheme calc
_refine_ls_wR_factor_gt 0.0872
_refine_ls_wR_factor_ref 0.0957
_reflns_Friedel_coverage 0.000
_reflns_number_gt 7721
_reflns_number_total 14738
_reflns_threshold_expression 'I > 2\s(I)'
_cod_data_source_file d2ra00215a2.cif
_cod_data_source_block SbPcIBr1
_cod_original_cell_volume 3757.4(12)
_cod_database_code 7244595
_shelx_shelxl_version_number 2018/3
_shelx_space_group_comment
;
The symmetry employed for this shelxl refinement is uniquely defined
by the following loop, which should always be used as a source of
symmetry information in preference to the above space-group names.
They are only intended as comments.
;
_shelx_estimated_absorpt_t_min 0.285
_shelx_estimated_absorpt_t_max 0.616
_exptl_absorpt_special_details
;
Empirical correction (ABSPACK) includes:
- Absorption correction using spherical harmonics
- Frame scaling
;

loop_
_space_group_symop_operation_xyz
'x, y, z'
'-x, -y, -z'

loop_
_atom_site_label
_atom_site_type_symbol
_atom_site_fract_x
_atom_site_fract_y
_atom_site_fract_z
_atom_site_U_iso_or_equiv
_atom_site_adp_type
_atom_site_occupancy
_atom_site_site_symmetry_order
_atom_site_calc_flag
_atom_site_refinement_flags_posn
_atom_site_refinement_flags_adp
_atom_site_refinement_flags_occupancy
_atom_site_disorder_assembly
_atom_site_disorder_group
Sb1 Sb 0.18343(5) 0.24063(5) 0.64000(3) 0.03578(17) Uani 1 1 d . . . . .
Sb2 Sb 0.01141(5) 0.10283(5) 0.41187(3) 0.03050(15) Uani 1 1 d . . . . .
Sb3 Sb -0.16156(5) -0.03446(5) 0.18470(4) 0.04079(18) Uani 1 1 d . . . . .
I1 I -0.04686(5) 0.09743(5) 0.56848(4) 0.04689(19) Uani 1 1 d . . . . .
I2 I -0.21071(5) -0.02969(5) 0.35283(4) 0.04641(19) Uani 1 1 d . . . . .
I3 I 0.23085(5) 0.22780(5) 0.47811(4) 0.04499(19) Uani 1 1 d . . . . .
I4 I 0.07560(6) 0.08912(6) 0.27769(4) 0.0571(2) Uani 1 1 d . . . . .
I5 I 0.12543(6) 0.23566(6) 0.77970(4) 0.0538(2) Uani 1 1 d . . . . .
I6 I -0.02594(6) 0.26260(6) 0.40037(4) 0.0615(2) Uani 1 1 d . . . . .
I7 I 0.39534(6) 0.33361(7) 0.68305(4) 0.0710(3) Uani 1 1 d . . . . .
I8 I 0.15180(8) 0.40072(7) 0.62894(5) 0.0796(3) Uani 1 1 d . . . . .
Br1 Br -0.08712(9) -0.04782(9) 0.06282(5) 0.0537(3) Uani 1 1 d . . . . .
Br2 Br -0.17262(10) 0.12723(9) 0.17733(7) 0.0661(4) Uani 1 1 d . . . . .
Br3 Br -0.35815(9) -0.13350(9) 0.12853(7) 0.0681(4) Uani 1 1 d . . . . .
Sb4 Sb 0.68482(5) 0.96662(5) 0.51877(4) 0.03527(17) Uani 1 1 d . . . . .
N1 N 0.4702(6) 0.7953(6) 0.3996(5) 0.044(2) Uani 1 1 d . . . . .
N2 N 0.5716(6) 0.9675(6) 0.4312(4) 0.039(2) Uani 1 1 d . . . . .
N3 N 0.6537(6) 1.1348(6) 0.4172(5) 0.044(2) Uani 1 1 d . . . . .
N4 N 0.7014(6) 1.1148(6) 0.5391(5) 0.041(2) Uani 1 1 d . . . . .
N5 N 0.7809(7) 1.1549(6) 0.6667(5) 0.045(2) Uani 1 1 d . . . . .
N6 N 0.6778(6) 0.9821(7) 0.6337(5) 0.052(2) Uani 1 1 d . . . . .
N7 N 0.5905(6) 0.8142(6) 0.6480(5) 0.041(2) Uani 1 1 d . . . . .
N8 N 0.5460(6) 0.8363(6) 0.5248(4) 0.039(2) Uani 1 1 d . . . . .
C1 C 0.5066(8) 0.8836(8) 0.3841(6) 0.045(3) Uani 1 1 d . . . . .
C2 C 0.4858(7) 0.9075(8) 0.3144(5) 0.039(3) Uani 1 1 d . . . . .
C3 C 0.4314(8) 0.8498(9) 0.2483(6) 0.052(3) Uani 1 1 d . . . . .
H3 H 0.397486 0.783028 0.244924 0.063 Uiso 1 1 calc R U . . .
C4 C 0.4288(9) 0.8931(10) 0.1885(6) 0.061(3) Uani 1 1 d . . . . .
H4 H 0.391153 0.856361 0.144323 0.073 Uiso 1 1 calc R U . . .
C5 C 0.4845(9) 0.9948(10) 0.1954(7) 0.067(4) Uani 1 1 d . . . . .
H5 H 0.482993 1.023692 0.154742 0.080 Uiso 1 1 calc R U . . .
C6 C 0.5387(9) 1.0505(8) 0.2574(6) 0.052(3) Uani 1 1 d . . . . .
H6 H 0.575736 1.116757 0.260016 0.063 Uiso 1 1 calc R U . . .
C7 C 0.5386(7) 1.0066(8) 0.3186(6) 0.040(3) Uani 1 1 d . . . . .
C8 C 0.5934(7) 1.0421(7) 0.3929(5) 0.033(2) Uani 1 1 d . . . . .
C9 C 0.7025(7) 1.1664(7) 0.4867(6) 0.035(2) Uani 1 1 d . . . . .
C10 C 0.7661(8) 1.2695(8) 0.5139(6) 0.050(3) Uani 1 1 d . . . . .
C11 C 0.7946(9) 1.3531(8) 0.4830(7) 0.062(3) Uani 1 1 d . . . . .
H11 H 0.770644 1.350401 0.434780 0.074 Uiso 1 1 calc R U . . .
C12 C 0.8553(10) 1.4348(9) 0.5230(7) 0.066(4) Uani 1 1 d . . . . .
H12 H 0.873251 1.490902 0.502696 0.079 Uiso 1 1 calc R U . . .
C13 C 0.8936(10) 1.4423(9) 0.5930(9) 0.085(5) Uani 1 1 d . . . . .
H13 H 0.938132 1.503179 0.618231 0.102 Uiso 1 1 calc R U . . .
C14 C 0.8690(9) 1.3612(8) 0.6302(7) 0.069(4) Uani 1 1 d . . . . .
H14 H 0.894529 1.365793 0.678403 0.082 Uiso 1 1 calc R U . . .
C15 C 0.8029(8) 1.2754(8) 0.5864(6) 0.047(3) Uani 1 1 d . . . . .
C16 C 0.7601(9) 1.1763(8) 0.6020(7) 0.054(3) Uani 1 1 d . . . . .
C17 C 0.7438(7) 1.0681(8) 0.6804(6) 0.042(3) Uani 1 1 d . . . . .
C18 C 0.7538(8) 1.0444(9) 0.7526(6) 0.047(3) Uani 1 1 d . . . . .
C19 C 0.8092(9) 1.1005(9) 0.8160(6) 0.061(3) Uani 1 1 d . . . . .
H19 H 0.847859 1.166650 0.819556 0.073 Uiso 1 1 calc R U . . .
C20 C 0.8049(12) 1.0516(14) 0.8784(7) 0.096(5) Uani 1 1 d . . . . .
H20 H 0.844738 1.086041 0.922663 0.115 Uiso 1 1 calc R U . . .
C21 C 0.7406(11) 0.9522(11) 0.8719(7) 0.080(4) Uani 1 1 d . . . . .
H21 H 0.735040 0.923251 0.912938 0.096 Uiso 1 1 calc R U . . .
C22 C 0.6852(9) 0.8961(9) 0.8061(6) 0.064(4) Uani 1 1 d . . . . .
H22 H 0.643976 0.830263 0.801646 0.077 Uiso 1 1 calc R U . . .
C23 C 0.6951(8) 0.9445(10) 0.7471(6) 0.053(3) Uani 1 1 d . . . . .
C24 C 0.6473(8) 0.9061(8) 0.6710(6) 0.044(3) Uani 1 1 d . . . . .
C25 C 0.5435(7) 0.7822(8) 0.5801(6) 0.038(3) Uani 1 1 d . . . . .
C26 C 0.4780(7) 0.6823(7) 0.5515(5) 0.037(2) Uani 1 1 d . . . . .
C27 C 0.4505(7) 0.5981(8) 0.5845(6) 0.050(3) Uani 1 1 d . . . . .
H27 H 0.469560 0.601147 0.633573 0.060 Uiso 1 1 calc R U . . .
C28 C 0.3934(8) 0.5110(8) 0.5385(6) 0.057(3) Uani 1 1 d . . . . .
H28 H 0.379103 0.453562 0.556463 0.068 Uiso 1 1 calc R U . . .
C29 C 0.3580(8) 0.5072(8) 0.4687(6) 0.052(3) Uani 1 1 d . . . . .
H29 H 0.314263 0.447291 0.441679 0.062 Uiso 1 1 calc R U . . .
C30 C 0.3833(8) 0.5874(8) 0.4353(6) 0.056(3) Uani 1 1 d . . . . .
H30 H 0.361187 0.582195 0.386373 0.067 Uiso 1 1 calc R U . . .
C31 C 0.4433(8) 0.6763(8) 0.4780(6) 0.047(3) Uani 1 1 d . . . . .
C32 C 0.4867(7) 0.7737(8) 0.4622(6) 0.043(3) Uani 1 1 d . . . . .
Sb4B Sb 0.39160(5) 0.37790(5) 0.86661(3) 0.03625(17) Uani 1 1 d . . . . .
N1B N 0.3834(7) 0.2987(6) 1.0371(4) 0.045(2) Uani 1 1 d . . . . .
N2B N 0.5012(6) 0.3727(5) 0.9557(4) 0.037(2) Uani 1 1 d . . . . .
N3B N 0.6455(6) 0.4097(6) 0.8942(4) 0.041(2) Uani 1 1 d . . . . .
N4B N 0.5388(6) 0.4856(5) 0.8496(4) 0.0344(19) Uani 1 1 d . . . . .
N5B N 0.4796(6) 0.5855(6) 0.7798(4) 0.038(2) Uani 1 1 d . . . . .
N6B N 0.3563(6) 0.5028(6) 0.8522(4) 0.039(2) Uani 1 1 d . . . . .
N7B N 0.2031(6) 0.4551(6) 0.9096(4) 0.045(2) Uani 1 1 d . . . . .
N8B N 0.3169(6) 0.3864(6) 0.9566(4) 0.042(2) Uani 1 1 d . . . . .
C1B C 0.4667(9) 0.3175(7) 1.0097(5) 0.044(3) Uani 1 1 d . . . . .
C2B C 0.5412(8) 0.2800(8) 1.0297(5) 0.044(3) Uani 1 1 d . . . . .
C3B C 0.5441(9) 0.2183(8) 1.0782(6) 0.056(3) Uani 1 1 d . . . . .
H3B H 0.493062 0.196445 1.106228 0.067 Uiso 1 1 calc R U . . .
C4B C 0.6241(9) 0.1902(9) 1.0838(6) 0.060(3) Uani 1 1 d . . . . .
H4B H 0.628743 0.151778 1.117705 0.072 Uiso 1 1 calc R U . . .
C5B C 0.6976(9) 0.2183(9) 1.0397(6) 0.066(4) Uani 1 1 d . . . . .
H5B H 0.746858 0.193512 1.040586 0.079 Uiso 1 1 calc R U . . .
C6B C 0.6973(8) 0.2833(8) 0.9947(5) 0.051(3) Uani 1 1 d . . . . .
H6B H 0.750244 0.307593 0.968522 0.062 Uiso 1 1 calc R U . . .
C7B C 0.6176(7) 0.3122(7) 0.9886(5) 0.040(3) Uani 1 1 d . . . . .
C8B C 0.5942(8) 0.3712(8) 0.9434(5) 0.040(3) Uani 1 1 d . . . . .
C9B C 0.6210(8) 0.4650(7) 0.8510(5) 0.040(3) Uani 1 1 d . . . . .
C10B C 0.6908(8) 0.5168(8) 0.8055(5) 0.048(3) Uani 1 1 d . . . . .
C11B C 0.7827(8) 0.5205(8) 0.7878(6) 0.056(3) Uani 1 1 d . . . . .
H11B H 0.813572 0.483556 0.807487 0.068 Uiso 1 1 calc R U . . .
C12B C 0.8277(10) 0.5812(8) 0.7394(6) 0.070(4) Uani 1 1 d . . . . .
H12B H 0.890312 0.586081 0.727555 0.085 Uiso 1 1 calc R U . . .
C13B C 0.7794(8) 0.6348(8) 0.7085(6) 0.055(3) Uani 1 1 d . . . . .
H13B H 0.809577 0.672242 0.674860 0.066 Uiso 1 1 calc R U . . .
C14B C 0.6886(8) 0.6343(8) 0.7261(5) 0.058(3) Uani 1 1 d . . . . .
H14B H 0.659785 0.673297 0.707351 0.070 Uiso 1 1 calc R U . . .
C15B C 0.6421(7) 0.5722(7) 0.7737(5) 0.041(3) Uani 1 1 d . . . . .
C16B C 0.5483(8) 0.5499(7) 0.8007(5) 0.041(3) Uani 1 1 d . . . . .
C17B C 0.3939(8) 0.5629(7) 0.8040(5) 0.040(3) Uani 1 1 d . . . . .
C18B C 0.3208(8) 0.6004(8) 0.7820(5) 0.045(3) Uani 1 1 d . . . . .
C19B C 0.3240(8) 0.6679(7) 0.7359(5) 0.047(3) Uani 1 1 d . . . . .
H19B H 0.380604 0.696987 0.713724 0.057 Uiso 1 1 calc R U . . .
C20B C 0.2393(10) 0.6886(8) 0.7252(6) 0.058(3) Uani 1 1 d . . . . .
H20B H 0.237587 0.730814 0.693651 0.069 Uiso 1 1 calc R U . . .
C21B C 0.1556(10) 0.6479(9) 0.7607(6) 0.065(4) Uani 1 1 d . . . . .
H21B H 0.100224 0.664141 0.751886 0.078 Uiso 1 1 calc R U . . .
C22B C 0.1520(9) 0.5832(8) 0.8092(6) 0.054(3) Uani 1 1 d . . . . .
H22B H 0.096367 0.556394 0.832673 0.065 Uiso 1 1 calc R U . . .
C23B C 0.2375(8) 0.5622(7) 0.8195(5) 0.047(3) Uani 1 1 d . . . . .
C24B C 0.2626(8) 0.5023(7) 0.8645(5) 0.039(2) Uani 1 1 d . . . . .
C25B C 0.2291(8) 0.4022(7) 0.9538(5) 0.041(3) Uani 1 1 d . . . . .
C26B C 0.1652(8) 0.3569(8) 1.0054(5) 0.043(3) Uani 1 1 d . . . . .
C27B C 0.0755(9) 0.3491(9) 1.0193(6) 0.066(4) Uani 1 1 d . . . . .
H27B H 0.041055 0.379241 0.993873 0.079 Uiso 1 1 calc R U . . .
C28B C 0.0319(9) 0.2973(10) 1.0704(6) 0.072(4) Uani 1 1 d . . . . .
H28B H -0.031981 0.290998 1.080391 0.087 Uiso 1 1 calc R U . . .
C29B C 0.0886(10) 0.2535(9) 1.1078(6) 0.071(4) Uani 1 1 d . . . . .
H29B H 0.061123 0.220140 1.144170 0.085 Uiso 1 1 calc R U . . .
C30B C 0.1805(8) 0.2573(8) 1.0938(5) 0.049(3) Uani 1 1 d . . . . .
H30B H 0.215294 0.226082 1.117498 0.059 Uiso 1 1 calc R U . . .
C31B C 0.2170(9) 0.3111(7) 1.0418(5) 0.048(3) Uani 1 1 d . . . . .
C32B C 0.3172(8) 0.3300(9) 1.0150(6) 0.058(3) Uani 1 1 d . . . . .

loop_
_atom_site_aniso_label
_atom_site_aniso_U_11
_atom_site_aniso_U_22
_atom_site_aniso_U_33
_atom_site_aniso_U_23
_atom_site_aniso_U_13
_atom_site_aniso_U_12
Sb1 0.0381(4) 0.0327(4) 0.0330(4) 0.0054(3) 0.0035(3) 0.0120(3)
Sb2 0.0307(4) 0.0294(4) 0.0318(4) 0.0065(3) 0.0056(3) 0.0126(3)
Sb3 0.0467(5) 0.0394(4) 0.0359(4) 0.0067(3) 0.0057(3) 0.0183(4)
I1 0.0398(4) 0.0509(5) 0.0477(4) 0.0056(4) 0.0082(3) 0.0172(4)
I2 0.0411(4) 0.0556(5) 0.0435(4) 0.0096(4) 0.0121(3) 0.0199(4)
I3 0.0395(4) 0.0406(4) 0.0521(4) 0.0087(4) 0.0079(3) 0.0140(4)
I4 0.0532(5) 0.0656(6) 0.0513(5) 0.0087(4) 0.0161(4) 0.0222(4)
I5 0.0586(5) 0.0533(5) 0.0475(4) 0.0071(4) 0.0111(4) 0.0213(4)
I6 0.0677(6) 0.0548(5) 0.0735(6) 0.0179(4) 0.0121(5) 0.0360(5)
I7 0.0641(6) 0.0770(6) 0.0516(5) 0.0068(5) 0.0052(4) 0.0118(5)
I8 0.1022(8) 0.0645(6) 0.0836(7) 0.0191(5) 0.0207(6) 0.0441(6)
Br1 0.0676(8) 0.0729(9) 0.0214(5) 0.0056(6) 0.0208(5) 0.0274(7)
Br2 0.0749(9) 0.0485(8) 0.0827(9) 0.0229(7) 0.0050(8) 0.0335(7)
Br3 0.0426(7) 0.0481(8) 0.0927(10) -0.0125(7) -0.0123(7) 0.0102(6)
Sb4 0.0345(4) 0.0322(4) 0.0429(4) 0.0105(3) 0.0137(3) 0.0150(3)
N1 0.042(6) 0.043(6) 0.055(6) 0.021(5) 0.012(5) 0.022(5)
N2 0.031(5) 0.037(5) 0.053(5) 0.018(5) 0.010(4) 0.016(4)
N3 0.042(5) 0.041(5) 0.064(6) 0.012(5) 0.016(5) 0.028(5)
N4 0.047(6) 0.032(5) 0.049(6) 0.015(5) 0.017(5) 0.019(5)
N5 0.055(6) 0.031(5) 0.048(6) 0.006(5) 0.020(5) 0.014(5)
N6 0.043(6) 0.065(7) 0.062(6) 0.018(6) 0.014(5) 0.032(5)
N7 0.051(6) 0.035(5) 0.052(6) 0.014(5) 0.016(5) 0.031(5)
N8 0.039(5) 0.035(5) 0.051(6) 0.016(5) 0.018(4) 0.017(4)
C1 0.031(6) 0.052(7) 0.050(7) 0.001(6) 0.005(5) 0.018(6)
C2 0.030(6) 0.050(7) 0.042(6) 0.018(6) 0.011(5) 0.018(6)
C3 0.031(6) 0.066(8) 0.067(8) 0.017(7) 0.006(6) 0.027(6)
C4 0.049(8) 0.077(10) 0.056(8) 0.027(7) -0.004(6) 0.025(7)
C5 0.053(9) 0.082(10) 0.067(9) 0.041(8) 0.011(7) 0.024(8)
C6 0.060(8) 0.050(8) 0.070(8) 0.026(7) 0.012(7) 0.043(7)
C7 0.036(6) 0.041(7) 0.056(7) 0.015(6) 0.020(5) 0.024(6)
C8 0.034(6) 0.023(5) 0.051(7) 0.006(5) 0.018(5) 0.016(5)
C9 0.020(5) 0.030(6) 0.054(7) -0.004(5) 0.015(5) 0.010(5)
C10 0.042(7) 0.053(8) 0.057(8) 0.002(7) 0.019(6) 0.019(6)
C11 0.092(10) 0.042(8) 0.068(9) 0.009(7) 0.021(8) 0.043(8)
C12 0.091(11) 0.041(8) 0.078(10) 0.008(8) 0.019(9) 0.041(8)
C13 0.079(10) 0.027(7) 0.139(14) -0.012(9) 0.054(11) 0.009(7)
C14 0.069(9) 0.033(7) 0.099(10) -0.001(7) 0.036(8) 0.012(7)
C15 0.040(7) 0.042(7) 0.073(8) 0.012(7) 0.030(6) 0.025(6)
C16 0.048(8) 0.042(7) 0.081(9) 0.007(7) 0.030(7) 0.023(6)
C17 0.029(6) 0.047(7) 0.047(7) 0.002(6) 0.019(5) 0.009(6)
C18 0.028(6) 0.056(8) 0.055(7) 0.013(6) 0.003(5) 0.017(6)
C19 0.068(9) 0.055(8) 0.053(8) -0.001(7) 0.004(7) 0.023(7)
C20 0.102(13) 0.153(17) 0.056(9) 0.004(11) 0.003(9) 0.085(13)
C21 0.107(13) 0.089(12) 0.050(9) 0.009(9) -0.002(8) 0.053(11)
C22 0.090(10) 0.072(9) 0.049(8) 0.012(7) 0.027(7) 0.050(8)
C23 0.048(7) 0.087(10) 0.051(7) 0.026(7) 0.030(6) 0.046(8)
C24 0.064(8) 0.034(7) 0.045(7) 0.014(6) 0.020(6) 0.027(6)
C25 0.030(6) 0.043(7) 0.051(7) 0.009(6) 0.017(5) 0.021(5)
C26 0.025(6) 0.041(6) 0.054(7) 0.020(6) 0.018(5) 0.017(5)
C27 0.042(7) 0.065(8) 0.045(7) 0.023(6) 0.005(6) 0.021(6)
C28 0.050(8) 0.034(7) 0.063(8) 0.001(6) -0.015(6) 0.002(6)
C29 0.040(7) 0.039(7) 0.055(8) -0.002(6) 0.006(6) -0.002(6)
C30 0.051(8) 0.040(7) 0.067(8) 0.010(6) 0.008(6) 0.011(6)
C31 0.037(7) 0.042(7) 0.052(7) 0.023(6) 0.015(6) 0.003(6)
C32 0.021(6) 0.068(8) 0.045(7) 0.020(6) 0.009(5) 0.021(6)
Sb4B 0.0422(4) 0.0332(4) 0.0301(4) 0.0087(3) 0.0030(3) 0.0128(3)
N1B 0.045(6) 0.060(6) 0.045(5) 0.018(5) 0.016(5) 0.033(5)
N2B 0.036(5) 0.016(4) 0.046(5) 0.012(4) -0.005(4) -0.001(4)
N3B 0.035(5) 0.035(5) 0.039(5) 0.000(4) -0.003(4) 0.005(4)
N4B 0.033(5) 0.020(4) 0.047(5) 0.006(4) 0.008(4) 0.008(4)
N5B 0.036(5) 0.037(5) 0.041(5) 0.008(4) 0.001(4) 0.016(4)
N6B 0.041(5) 0.030(5) 0.033(5) 0.009(4) 0.003(4) 0.003(4)
N7B 0.050(6) 0.037(5) 0.048(5) 0.001(5) 0.013(5) 0.018(5)
N8B 0.052(6) 0.031(5) 0.039(5) 0.014(4) 0.005(4) 0.014(5)
C1B 0.061(8) 0.042(7) 0.020(5) 0.012(5) -0.014(5) 0.017(6)
C2B 0.061(8) 0.043(7) 0.032(6) 0.016(5) -0.004(6) 0.027(6)
C3B 0.055(8) 0.057(8) 0.047(7) 0.012(6) 0.008(6) 0.016(7)
C4B 0.050(8) 0.068(9) 0.056(8) 0.027(7) -0.002(6) 0.019(7)
C5B 0.046(8) 0.084(10) 0.079(9) 0.025(8) 0.003(7) 0.039(8)
C6B 0.056(8) 0.041(7) 0.046(7) 0.010(6) 0.001(6) 0.012(6)
C7B 0.034(6) 0.039(6) 0.049(7) 0.010(5) 0.005(5) 0.019(5)
C8B 0.040(7) 0.047(7) 0.037(6) 0.007(5) 0.004(5) 0.022(6)
C9B 0.050(7) 0.022(6) 0.036(6) 0.002(5) 0.010(5) 0.005(5)
C10B 0.041(7) 0.043(7) 0.043(7) 0.011(6) 0.003(6) 0.001(6)
C11B 0.041(7) 0.053(8) 0.054(7) 0.001(6) 0.003(6) 0.001(6)
C12B 0.079(10) 0.048(8) 0.065(8) 0.014(7) 0.031(7) 0.000(7)
C13B 0.045(7) 0.059(8) 0.064(8) 0.027(7) 0.033(6) 0.017(7)
C14B 0.052(7) 0.051(7) 0.032(6) 0.018(5) -0.002(5) -0.019(6)
C15B 0.028(6) 0.028(6) 0.040(6) -0.006(5) -0.003(5) -0.010(5)
C16B 0.050(7) 0.017(5) 0.032(6) -0.001(5) 0.008(5) -0.009(5)
C17B 0.052(7) 0.035(6) 0.029(6) 0.010(5) 0.007(5) 0.013(6)
C18B 0.059(7) 0.052(7) 0.034(6) 0.011(5) -0.006(5) 0.037(6)
C19B 0.049(7) 0.024(6) 0.052(7) 0.004(5) 0.000(6) 0.002(5)
C20B 0.086(10) 0.048(8) 0.054(8) 0.011(6) 0.002(7) 0.046(8)
C21B 0.078(10) 0.061(9) 0.070(9) 0.016(7) 0.003(8) 0.045(8)
C22B 0.071(8) 0.057(8) 0.054(7) 0.003(6) 0.011(6) 0.048(7)
C23B 0.052(7) 0.036(6) 0.045(7) 0.016(5) 0.012(6) 0.006(6)
C24B 0.046(7) 0.027(6) 0.033(6) -0.006(5) 0.008(5) 0.007(5)
C25B 0.047(7) 0.029(6) 0.041(6) 0.006(5) -0.005(5) 0.012(5)
C26B 0.047(7) 0.055(7) 0.032(6) 0.014(5) 0.010(5) 0.024(6)
C27B 0.060(9) 0.068(9) 0.061(8) 0.037(7) 0.013(7) 0.012(7)
C28B 0.060(9) 0.095(11) 0.067(9) 0.023(8) 0.015(7) 0.034(8)
C29B 0.088(10) 0.077(10) 0.045(7) 0.032(7) 0.027(7) 0.024(9)
C30B 0.055(8) 0.056(8) 0.049(7) 0.017(6) 0.022(6) 0.032(7)
C31B 0.072(8) 0.037(7) 0.035(6) 0.008(5) 0.021(6) 0.020(6)
C32B 0.040(7) 0.062(9) 0.047(7) 0.003(6) 0.013(6) -0.004(6)

loop_
_atom_type_symbol
_atom_type_description
_atom_type_scat_dispersion_real
_atom_type_scat_dispersion_imag
_atom_type_scat_source
C C 0.0033 0.0016 'International Tables Vol C Tables 4.2.6.8 and 6.1.1.4'
H H 0.0000 0.0000 'International Tables Vol C Tables 4.2.6.8 and 6.1.1.4'
N N 0.0061 0.0033 'International Tables Vol C Tables 4.2.6.8 and 6.1.1.4'
Br Br -0.2901 2.4595 'International Tables Vol C Tables 4.2.6.8 and 6.1.1.4'
Sb Sb -0.5866 1.5461 'International Tables Vol C Tables 4.2.6.8 and 6.1.1.4'
I I -0.4742 1.8119 'International Tables Vol C Tables 4.2.6.8 and 6.1.1.4'

loop_
_geom_angle_atom_site_label_1
_geom_angle_atom_site_label_2
_geom_angle_atom_site_label_3
_geom_angle
_geom_angle_site_symmetry_1
_geom_angle_site_symmetry_3
_geom_angle_publ_flag
I8 Sb1 I7 96.77(4) . . ?
I8 Sb1 I5 90.48(4) . . ?
I7 Sb1 I5 98.42(4) . . ?
I8 Sb1 I1 93.88(4) . . ?
I7 Sb1 I1 166.21(3) . . ?
I5 Sb1 I1 90.20(3) . . ?
I8 Sb1 I3 91.83(3) . . ?
I7 Sb1 I3 85.88(4) . . ?
I5 Sb1 I3 174.85(3) . . ?
I1 Sb1 I3 85.05(3) . . ?
I6 Sb2 I4 97.06(3) . . ?
I6 Sb2 I3 90.66(3) . . ?
I4 Sb2 I3 88.68(3) . . ?
I6 Sb2 I2 91.48(3) . . ?
I4 Sb2 I2 93.83(4) . . ?
I3 Sb2 I2 176.48(3) . . ?
I6 Sb2 I1 90.88(3) . . ?
I4 Sb2 I1 171.80(3) . . ?
I3 Sb2 I1 89.16(3) . . ?
I2 Sb2 I1 88.02(3) . . ?
Br2 Sb3 Br3 92.11(5) . . ?
Br2 Sb3 Br1 97.60(5) . . ?
Br3 Sb3 Br1 96.85(5) . . ?
Sb1 I1 Sb2 91.46(3) . . ?
Sb2 I3 Sb1 94.17(3) . . ?
N4 Sb4 N6 79.4(3) . . ?
N4 Sb4 N2 78.0(3) . . ?
N6 Sb4 N2 126.6(3) . . ?
N4 Sb4 N8 125.7(3) . . ?
N6 Sb4 N8 77.6(3) . . ?
N2 Sb4 N8 77.7(3) . . ?
C32 N1 C1 124.9(10) . . ?
C8 N2 C1 107.2(8) . . ?
C8 N2 Sb4 121.8(6) . . ?
C1 N2 Sb4 121.3(7) . . ?
C8 N3 C9 121.7(9) . . ?
C9 N4 C16 109.3(9) . . ?
C9 N4 Sb4 122.3(6) . . ?
C16 N4 Sb4 121.1(7) . . ?
C17 N5 C16 122.7(10) . . ?
C24 N6 C17 110.2(9) . . ?
C24 N6 Sb4 123.7(7) . . ?
C17 N6 Sb4 120.8(7) . . ?
C24 N7 C25 121.2(9) . . ?
C32 N8 C25 108.5(8) . . ?
C32 N8 Sb4 119.7(6) . . ?
C25 N8 Sb4 121.7(7) . . ?
N1 C1 N2 126.1(10) . . ?
N1 C1 C2 124.7(10) . . ?
N2 C1 C2 109.2(10) . . ?
C7 C2 C3 120.1(10) . . ?
C7 C2 C1 108.0(10) . . ?
C3 C2 C1 131.7(11) . . ?
C4 C3 C2 119.0(11) . . ?
C4 C3 H3 120.5 . . ?
C2 C3 H3 120.5 . . ?
C3 C4 C5 118.8(12) . . ?
C3 C4 H4 120.6 . . ?
C5 C4 H4 120.6 . . ?
C6 C5 C4 122.9(12) . . ?
C6 C5 H5 118.5 . . ?
C4 C5 H5 118.5 . . ?
C5 C6 C7 118.1(12) . . ?
C5 C6 H6 120.9 . . ?
C7 C6 H6 120.9 . . ?
C2 C7 C6 121.0(11) . . ?
C2 C7 C8 105.3(9) . . ?
C6 C7 C8 133.5(10) . . ?
N3 C8 N2 127.0(10) . . ?
N3 C8 C7 122.7(10) . . ?
N2 C8 C7 110.3(9) . . ?
N4 C9 N3 128.5(9) . . ?
N4 C9 C10 110.1(9) . . ?
N3 C9 C10 121.4(10) . . ?
C11 C10 C15 119.8(11) . . ?
C11 C10 C9 134.3(11) . . ?
C15 C10 C9 105.9(10) . . ?
C12 C11 C10 118.5(12) . . ?
C12 C11 H11 120.8 . . ?
C10 C11 H11 120.8 . . ?
C11 C12 C13 123.0(13) . . ?
C11 C12 H12 118.5 . . ?
C13 C12 H12 118.5 . . ?
C12 C13 C14 123.2(13) . . ?
C12 C13 H13 118.4 . . ?
C14 C13 H13 118.4 . . ?
C15 C14 C13 112.4(12) . . ?
C15 C14 H14 123.8 . . ?
C13 C14 H14 123.8 . . ?
C14 C15 C10 123.1(11) . . ?
C14 C15 C16 130.4(12) . . ?
C10 C15 C16 106.5(11) . . ?
N5 C16 N4 129.1(11) . . ?
N5 C16 C15 122.6(12) . . ?
N4 C16 C15 108.2(11) . . ?
N5 C17 N6 128.4(10) . . ?
N5 C17 C18 123.5(11) . . ?
N6 C17 C18 107.6(10) . . ?
C19 C18 C23 122.0(11) . . ?
C19 C18 C17 131.0(12) . . ?
C23 C18 C17 107.0(10) . . ?
C18 C19 C20 116.5(12) . . ?
C18 C19 H19 121.8 . . ?
C20 C19 H19 121.8 . . ?
C21 C20 C19 120.2(14) . . ?
C21 C20 H20 119.9 . . ?
C19 C20 H20 119.9 . . ?
C22 C21 C20 122.1(14) . . ?
C22 C21 H21 119.0 . . ?
C20 C21 H21 119.0 . . ?
C21 C22 C23 116.0(13) . . ?
C21 C22 H22 122.0 . . ?
C23 C22 H22 122.0 . . ?
C22 C23 C18 123.1(12) . . ?
C22 C23 C24 129.1(12) . . ?
C18 C23 C24 107.7(10) . . ?
N7 C24 N6 130.0(10) . . ?
N7 C24 C23 122.4(10) . . ?
N6 C24 C23 107.5(10) . . ?
N7 C25 N8 127.7(10) . . ?
N7 C25 C26 124.2(10) . . ?
N8 C25 C26 108.1(9) . . ?
C31 C26 C27 121.2(10) . . ?
C31 C26 C25 107.9(9) . . ?
C27 C26 C25 130.9(10) . . ?
C28 C27 C26 115.5(10) . . ?
C28 C27 H27 122.3 . . ?
C26 C27 H27 122.3 . . ?
C29 C28 C27 122.1(11) . . ?
C29 C28 H28 118.9 . . ?
C27 C28 H28 118.9 . . ?
C28 C29 C30 123.4(11) . . ?
C28 C29 H29 118.3 . . ?
C30 C29 H29 118.3 . . ?
C29 C30 C31 116.9(11) . . ?
C29 C30 H30 121.6 . . ?
C31 C30 H30 121.6 . . ?
C30 C31 C26 120.7(10) . . ?
C30 C31 C32 132.6(11) . . ?
C26 C31 C32 106.7(10) . . ?
N1 C32 N8 127.7(11) . . ?
N1 C32 C31 123.6(11) . . ?
N8 C32 C31 108.7(9) . . ?
N8B Sb4B N4B 126.1(3) . . ?
N8B Sb4B N2B 78.4(3) . . ?
N4B Sb4B N2B 77.6(3) . . ?
N8B Sb4B N6B 78.5(3) . . ?
N4B Sb4B N6B 77.7(3) . . ?
N2B Sb4B N6B 125.6(3) . . ?
C32B N1B C1B 121.7(10) . . ?
C8B N2B C1B 108.6(8) . . ?
C8B N2B Sb4B 120.4(6) . . ?
C1B N2B Sb4B 121.2(6) . . ?
C8B N3B C9B 124.5(9) . . ?
C9B N4B C16B 106.5(8) . . ?
C9B N4B Sb4B 120.4(6) . . ?
C16B N4B Sb4B 124.0(6) . . ?
C17B N5B C16B 122.6(9) . . ?
C17B N6B C24B 109.3(8) . . ?
C17B N6B Sb4B 123.7(7) . . ?
C24B N6B Sb4B 120.9(6) . . ?
C24B N7B C25B 123.4(9) . . ?
C25B N8B C32B 106.6(8) . . ?
C25B N8B Sb4B 124.8(6) . . ?
C32B N8B Sb4B 122.0(7) . . ?
N1B C1B N2B 129.2(10) . . ?
N1B C1B C2B 124.2(9) . . ?
N2B C1B C2B 106.6(9) . . ?
C7B C2B C3B 120.0(10) . . ?
C7B C2B C1B 108.5(9) . . ?
C3B C2B C1B 131.4(11) . . ?
C4B C3B C2B 118.7(11) . . ?
C4B C3B H3B 120.7 . . ?
C2B C3B H3B 120.7 . . ?
C3B C4B C5B 121.2(11) . . ?
C3B C4B H4B 119.4 . . ?
C5B C4B H4B 119.4 . . ?
C6B C5B C4B 119.5(11) . . ?
C6B C5B H5B 120.3 . . ?
C4B C5B H5B 120.3 . . ?
C5B C6B C7B 119.7(11) . . ?
C5B C6B H6B 120.2 . . ?
C7B C6B H6B 120.2 . . ?
C2B C7B C6B 120.6(10) . . ?
C2B C7B C8B 108.0(9) . . ?
C6B C7B C8B 131.4(10) . . ?
N3B C8B N2B 125.8(9) . . ?
N3B C8B C7B 125.5(9) . . ?
N2B C8B C7B 108.3(9) . . ?
N4B C9B N3B 126.2(9) . . ?
N4B C9B C10B 112.9(9) . . ?
N3B C9B C10B 120.6(10) . . ?
C11B C10B C15B 120.7(10) . . ?
C11B C10B C9B 135.6(11) . . ?
C15B C10B C9B 103.7(9) . . ?
C10B C11B C12B 118.2(12) . . ?
C10B C11B H11B 120.9 . . ?
C12B C11B H11B 120.9 . . ?
C11B C12B C13B 120.6(12) . . ?
C11B C12B H12B 119.7 . . ?
C13B C12B H12B 119.7 . . ?
C14B C13B C12B 122.8(11) . . ?
C14B C13B H13B 118.6 . . ?
C12B C13B H13B 118.6 . . ?
C13B C14B C15B 116.8(11) . . ?
C13B C14B H14B 121.6 . . ?
C15B C14B H14B 121.6 . . ?
C14B C15B C16B 132.2(11) . . ?
C14B C15B C10B 120.9(10) . . ?
C16B C15B C10B 107.0(9) . . ?
N5B C16B N4B 126.5(9) . . ?
N5B C16B C15B 123.6(9) . . ?
N4B C16B C15B 109.9(10) . . ?
N5B C17B N6B 128.9(10) . . ?
N5B C17B C18B 122.8(9) . . ?
N6B C17B C18B 108.3(9) . . ?
C19B C18B C23B 120.8(10) . . ?
C19B C18B C17B 131.1(10) . . ?
C23B C18B C17B 107.9(9) . . ?
C20B C19B C18B 116.8(10) . . ?
C20B C19B H19B 121.6 . . ?
C18B C19B H19B 121.6 . . ?
C19B C20B C21B 121.7(11) . . ?
C19B C20B H20B 119.1 . . ?
C21B C20B H20B 119.1 . . ?
C20B C21B C22B 122.7(11) . . ?
C20B C21B H21B 118.7 . . ?
C22B C21B H21B 118.7 . . ?
C23B C22B C21B 115.3(11) . . ?
C23B C22B H22B 122.3 . . ?
C21B C22B H22B 122.3 . . ?
C22B C23B C18B 122.4(10) . . ?
C22B C23B C24B 131.6(10) . . ?
C18B C23B C24B 106.0(10) . . ?
N7B C24B N6B 127.8(9) . . ?
N7B C24B C23B 123.7(10) . . ?
N6B C24B C23B 108.4(9) . . ?
N7B C25B N8B 125.0(9) . . ?
N7B C25B C26B 121.7(10) . . ?
N8B C25B C26B 113.3(9) . . ?
C27B C26B C31B 120.4(10) . . ?
C27B C26B C25B 134.2(11) . . ?
C31B C26B C25B 105.3(9) . . ?
C26B C27B C28B 120.9(12) . . ?
C26B C27B H27B 119.6 . . ?
C28B C27B H27B 119.6 . . ?
C27B C28B C29B 117.0(11) . . ?
C27B C28B H28B 121.5 . . ?
C29B C28B H28B 121.5 . . ?
C30B C29B C28B 124.1(11) . . ?
C30B C29B H29B 117.9 . . ?
C28B C29B H29B 117.9 . . ?
C29B C30B C31B 113.8(10) . . ?
C29B C30B H30B 123.1 . . ?
C31B C30B H30B 123.1 . . ?
C30B C31B C26B 123.7(10) . . ?
C30B C31B C32B 126.4(11) . . ?
C26B C31B C32B 109.9(10) . . ?
N1B C32B N8B 128.8(10) . . ?
N1B C32B C31B 126.3(11) . . ?
N8B C32B C31B 104.8(10) . . ?

loop_
_geom_bond_atom_site_label_1
_geom_bond_atom_site_label_2
_geom_bond_distance
_geom_bond_site_symmetry_2
_geom_bond_publ_flag
Sb1 I8 2.6965(12) . ?
Sb1 I7 2.7668(13) . ?
Sb1 I5 2.8744(11) . ?
Sb1 I1 3.1765(14) . ?
Sb1 I3 3.2329(11) . ?
Sb2 I6 2.7375(11) . ?
Sb2 I4 2.8302(10) . ?
Sb2 I3 2.9834(13) . ?
Sb2 I2 3.0061(13) . ?
Sb2 I1 3.1856(11) . ?
Sb3 Br2 2.5659(14) . ?
Sb3 Br3 2.6320(15) . ?
Sb3 Br1 2.6888(12) . ?
Sb4 N4 2.178(8) . ?
Sb4 N6 2.190(9) . ?
Sb4 N2 2.190(8) . ?
Sb4 N8 2.206(8) . ?
N1 C32 1.286(11) . ?
N1 C1 1.318(12) . ?
N2 C8 1.365(11) . ?
N2 C1 1.389(12) . ?
N3 C8 1.327(11) . ?
N3 C9 1.359(12) . ?
N4 C9 1.328(11) . ?
N4 C16 1.385(13) . ?
N5 C17 1.285(12) . ?
N5 C16 1.334(13) . ?
N6 C24 1.371(12) . ?
N6 C17 1.408(12) . ?
N7 C24 1.307(12) . ?
N7 C25 1.326(12) . ?
N8 C32 1.391(12) . ?
N8 C25 1.396(11) . ?
C1 C2 1.438(13) . ?
C2 C7 1.386(13) . ?
C2 C3 1.398(14) . ?
C3 C4 1.376(13) . ?
C3 H3 0.9300 . ?
C4 C5 1.419(16) . ?
C4 H4 0.9300 . ?
C5 C6 1.329(15) . ?
C5 H5 0.9300 . ?
C6 C7 1.398(13) . ?
C6 H6 0.9300 . ?
C7 C8 1.466(13) . ?
C9 C10 1.470(13) . ?
C10 C11 1.391(14) . ?
C10 C15 1.396(14) . ?
C11 C12 1.295(15) . ?
C11 H11 0.9300 . ?
C12 C13 1.351(16) . ?
C12 H12 0.9300 . ?
C13 C14 1.431(16) . ?
C13 H13 0.9300 . ?
C14 C15 1.382(14) . ?
C14 H14 0.9300 . ?
C15 C16 1.467(14) . ?
C17 C18 1.459(14) . ?
C18 C19 1.355(14) . ?
C18 C23 1.404(15) . ?
C19 C20 1.458(16) . ?
C19 H19 0.9300 . ?
C20 C21 1.410(18) . ?
C20 H20 0.9300 . ?
C21 C22 1.390(16) . ?
C21 H21 0.9300 . ?
C22 C23 1.394(14) . ?
C22 H22 0.9300 . ?
C23 C24 1.473(14) . ?
C25 C26 1.440(13) . ?
C26 C31 1.405(13) . ?
C26 C27 1.423(12) . ?
C27 C28 1.390(13) . ?
C27 H27 0.9300 . ?
C28 C29 1.350(13) . ?
C28 H28 0.9300 . ?
C29 C30 1.375(13) . ?
C29 H29 0.9300 . ?
C30 C31 1.387(14) . ?
C30 H30 0.9300 . ?
C31 C32 1.446(14) . ?
Sb4B N8B 2.146(8) . ?
Sb4B N4B 2.181(7) . ?
Sb4B N2B 2.202(7) . ?
Sb4B N6B 2.205(8) . ?
N1B C32B 1.277(13) . ?
N1B C1B 1.301(12) . ?
N2B C8B 1.395(11) . ?
N2B C1B 1.403(11) . ?
N3B C8B 1.299(11) . ?
N3B C9B 1.352(11) . ?
N4B C9B 1.341(11) . ?
N4B C16B 1.399(11) . ?
N5B C17B 1.295(11) . ?
N5B C16B 1.348(12) . ?
N6B C17B 1.364(11) . ?
N6B C24B 1.394(11) . ?
N7B C24B 1.336(11) . ?
N7B C25B 1.345(11) . ?
N8B C25B 1.377(11) . ?
N8B C32B 1.474(13) . ?
C1B C2B 1.439(13) . ?
C2B C7B 1.381(13) . ?
C2B C3B 1.392(13) . ?
C3B C4B 1.381(13) . ?
C3B H3B 0.9300 . ?
C4B C5B 1.385(14) . ?
C4B H4B 0.9300 . ?
C5B C6B 1.377(13) . ?
C5B H5B 0.9300 . ?
C6B C7B 1.384(13) . ?
C6B H6B 0.9300 . ?
C7B C8B 1.414(13) . ?
C9B C10B 1.444(13) . ?
C10B C11B 1.384(13) . ?
C10B C15B 1.437(13) . ?
C11B C12B 1.398(14) . ?
C11B H11B 0.9300 . ?
C12B C13B 1.402(15) . ?
C12B H12B 0.9300 . ?
C13B C14B 1.386(13) . ?
C13B H13B 0.9300 . ?
C14B C15B 1.403(12) . ?
C14B H14B 0.9300 . ?
C15B C16B 1.426(12) . ?
C17B C18B 1.431(12) . ?
C18B C19B 1.411(12) . ?
C18B C23B 1.416(13) . ?
C19B C20B 1.378(13) . ?
C19B H19B 0.9300 . ?
C20B C21B 1.401(14) . ?
C20B H20B 0.9300 . ?
C21B C22B 1.409(14) . ?
C21B H21B 0.9300 . ?
C22B C23B 1.390(13) . ?
C22B H22B 0.9300 . ?
C23B C24B 1.435(13) . ?
C25B C26B 1.457(13) . ?
C26B C27B 1.309(13) . ?
C26B C31B 1.387(13) . ?
C27B C28B 1.365(14) . ?
C27B H27B 0.9300 . ?
C28B C29B 1.423(15) . ?
C28B H28B 0.9300 . ?
C29B C30B 1.360(14) . ?
C29B H29B 0.9300 . ?
C30B C31B 1.367(13) . ?
C30B H30B 0.9300 . ?
C31B C32B 1.513(14) . ?
